data_4301285
loop_
_publ_author_name
'Daniel L. Reger'
'Elizabeth A. Foley'
'Mark D. Smith'

_publ_contact_author_address
;
Department of Chemistry and Biochemistry
University of South Carolina
Columbia, South Carolina 29208
USA
;
_publ_contact_author_email reger@mail.chem.sc.edu
_publ_contact_author_fax '1 803 777 9521'
_publ_contact_author_name 'Professor Daniel L. Reger'
_publ_contact_author_phone '1 803 777 2587'
_publ_section_title
;
Mononuclear Metallacyclic Silver(I) Complexes of Third Generation
Bis(1-pyrazolyl)methane Ligands
;
_journal_name_full 'Inorganic Chemistry'
_journal_page_first 936
_journal_page_last 945
_journal_paper_doi 10.1021/ic801594q
_journal_volume 48
_journal_year 2009
_chemical_formula_moiety 'C24 H26 Ag N8 O2, 0.5(C2 H3 N), F6 P'
_chemical_formula_sum 'C25 H27.5 Ag F6 N8.5 O2 P'
_chemical_formula_weight 731.89
_chemical_name_systematic
; 
 ? 
;
_space_group_IT_number 2
_symmetry_cell_setting triclinic
_symmetry_space_group_name_Hall '-P 1'
_symmetry_space_group_name_H-M 'P -1'
_atom_sites_solution_hydrogens geom
_atom_sites_solution_primary direct
_atom_sites_solution_secondary difmap
_audit_creation_method SHELXL-97
_cell_angle_alpha 82.3170(10)
_cell_angle_beta 89.5500(10)
_cell_angle_gamma 80.9100(10)
_cell_formula_units_Z 4
_cell_length_a 8.3095(6)
_cell_length_b 18.4719(14)
_cell_length_c 19.4738(15)
_cell_measurement_reflns_used 7740
_cell_measurement_temperature 150(1)
_cell_measurement_theta_max 26.376
_cell_measurement_theta_min 2.254
_cell_volume 2924.8(4)
_computing_cell_refinement 'SAINT-Plus Version 6.45 (Bruker, 2001)'
_computing_data_collection 'SMART Version 5.625 (Bruker, 2001)'
_computing_data_reduction 'SAINT-Plus Version 6.45'
_computing_molecular_graphics various
_computing_publication_material 'SHELXTL Version 6.14 (Bruker, 2000)'
_computing_structure_refinement 'SHELXL-97 (Sheldrick, 1997)'
_computing_structure_solution 'SHELXS-97 (Sheldrick, 1990)'
_diffrn_ambient_temperature 150(1)
_diffrn_measured_fraction_theta_full 0.998
_diffrn_measured_fraction_theta_max 0.998
_diffrn_measurement_device_type 'Bruker SMART APEX CCD diffractometer'
_diffrn_measurement_method 'omega scans'
_diffrn_radiation_monochromator graphite
_diffrn_radiation_source 'fine-focus sealed tube'
_diffrn_radiation_type MoK\a
_diffrn_radiation_wavelength 0.71073
_diffrn_reflns_av_R_equivalents 0.0314
_diffrn_reflns_av_sigmaI/netI 0.0324
_diffrn_reflns_limit_h_max 10
_diffrn_reflns_limit_h_min -10
_diffrn_reflns_limit_k_max 23
_diffrn_reflns_limit_k_min -23
_diffrn_reflns_limit_l_max 24
_diffrn_reflns_limit_l_min -24
_diffrn_reflns_number 35295
_diffrn_reflns_theta_full 26.40
_diffrn_reflns_theta_max 26.40
_diffrn_reflns_theta_min 1.13
_exptl_absorpt_coefficient_mu 0.823
_exptl_absorpt_correction_T_max 1.0000
_exptl_absorpt_correction_T_min 0.8820
_exptl_absorpt_correction_type multi-scan
_exptl_absorpt_process_details 'SADABS Version 2.05 (Bruker, 2001)'
_exptl_crystal_colour colorless
_exptl_crystal_density_diffrn 1.662
_exptl_crystal_density_meas 0
_exptl_crystal_density_method 'not measured'
_exptl_crystal_description needle
_exptl_crystal_F_000 1476
_exptl_crystal_size_max 0.46
_exptl_crystal_size_mid 0.32
_exptl_crystal_size_min 0.16
_refine_diff_density_max 1.745
_refine_diff_density_min -0.784
_refine_diff_density_rms 0.080
_refine_ls_extinction_method none
_refine_ls_goodness_of_fit_ref 1.036
_refine_ls_hydrogen_treatment constr
_refine_ls_matrix_type full
_refine_ls_number_parameters 785
_refine_ls_number_reflns 12009
_refine_ls_number_restraints 0
_refine_ls_restrained_S_all 1.036
_refine_ls_R_factor_all 0.0470
_refine_ls_R_factor_gt 0.0401
_refine_ls_shift/su_max 0.001
_refine_ls_shift/su_mean 0.000
_refine_ls_structure_factor_coef Fsqd
_refine_ls_weighting_details 'calc w=1/[\s^2^(Fo^2^)+(0.0449P)^2^+3.9914P] where P=(Fo^2^+2Fc^2^)/3'
_refine_ls_weighting_scheme calc
_refine_ls_wR_factor_gt 0.0977
_refine_ls_wR_factor_ref 0.1026
_reflns_number_gt 10418
_reflns_number_total 12009
_reflns_threshold_expression >2sigma(I)
_cod_data_source_file ic801594q_si_001_1.cif
_cod_data_source_block 5b
_cod_depositor_comments
;
The following automatic conversions were performed:
'_symmetry_cell_setting' value 'Triclinic' changed to 'triclinic'
according to '/home/saulius/struct/CIF-dictionaries/cif_core.dic'
dictionary named 'cif_core.dic' version 2.4.1 from 2010-06-29.

Automatic conversion script
Id: cif_fix_enum 1527 2010-12-29 10:47:43Z saulius 
;
_cod_original_formula_sum 'C25 H27.50 Ag F6 N8.50 O2 P'
_cod_database_code 4301285

loop_
_symmetry_equiv_pos_as_xyz
'x, y, z'
'-x, -y, -z'

loop_
_atom_site_label
_atom_site_type_symbol
_atom_site_fract_x
_atom_site_fract_y
_atom_site_fract_z
_atom_site_U_iso_or_equiv
_atom_site_adp_type
_atom_site_occupancy
_atom_site_symmetry_multiplicity
_atom_site_calc_flag
_atom_site_refinement_flags
_atom_site_disorder_assembly
_atom_site_disorder_group
Ag1 Ag 0.05571(3) 0.513678(15) 0.301147(13) 0.03968(8) Uani 1 1 d . . .
Ag2 Ag 0.49183(3) 0.924879(14) 0.182685(13) 0.03669(8) Uani 1 1 d . . .
C1 C 0.0033(3) 0.43100(16) 0.15755(14) 0.0291(6) Uani 1 1 d . . .
H1 H -0.0223 0.4049 0.1182 0.035 Uiso 1 1 calc R . .
C2 C 0.3061(3) 0.58835(17) 0.40459(14) 0.0291(6) Uani 1 1 d . . .
H2 H 0.3695 0.6148 0.4338 0.035 Uiso 1 1 calc R . .
C3 C 0.3656(3) 1.02960(16) 0.30982(15) 0.0272(6) Uani 1 1 d . . .
H3 H 0.3174 1.0622 0.3443 0.033 Uiso 1 1 calc R . .
C4 C 0.8229(3) 0.83228(17) 0.10799(16) 0.0308(6) Uani 1 1 d . . .
H4 H 0.9135 0.8009 0.0865 0.037 Uiso 1 1 calc R . .
C11 C -0.2411(3) 0.52047(17) 0.10893(15) 0.0301(6) Uani 1 1 d . . .
H11 H -0.2645 0.4967 0.0707 0.036 Uiso 1 1 calc R . .
C12 C -0.3252(4) 0.58443(17) 0.12683(16) 0.0330(7) Uani 1 1 d . . .
H12 H -0.4185 0.6141 0.1042 0.040 Uiso 1 1 calc R . .
C13 C -0.2448(4) 0.59697(16) 0.18544(18) 0.0349(7) Uani 1 1 d . . .
H13 H -0.2768 0.6381 0.2098 0.042 Uiso 1 1 calc R . .
C21 C -0.0581(4) 0.31444(17) 0.22642(19) 0.0388(7) Uani 1 1 d . . .
H21 H -0.0981 0.2927 0.1898 0.047 Uiso 1 1 calc R . .
C22 C -0.0428(4) 0.28476(18) 0.2937(2) 0.0438(8) Uani 1 1 d . . .
H22 H -0.0686 0.2383 0.3139 0.053 Uiso 1 1 calc R . .
C23 C 0.0191(4) 0.33668(19) 0.32736(17) 0.0398(8) Uani 1 1 d . . .
H23 H 0.0420 0.3309 0.3757 0.048 Uiso 1 1 calc R . .
C31 C 0.0682(4) 0.65191(18) 0.46612(16) 0.0347(7) Uani 1 1 d . . .
H31 H 0.1229 0.6846 0.4875 0.042 Uiso 1 1 calc R . .
C32 C -0.0937(4) 0.6472(2) 0.47054(17) 0.0399(7) Uani 1 1 d . . .
H32 H -0.1742 0.6754 0.4952 0.048 Uiso 1 1 calc R . .
C33 C -0.1152(4) 0.59178(18) 0.43101(16) 0.0357(7) Uani 1 1 d . . .
H33 H -0.2168 0.5760 0.4247 0.043 Uiso 1 1 calc R . .
C41 C 0.4002(4) 0.67640(17) 0.30850(18) 0.0377(7) Uani 1 1 d . . .
H41 H 0.4517 0.7058 0.3353 0.045 Uiso 1 1 calc R . .
C42 C 0.3897(4) 0.68380(19) 0.23787(19) 0.0436(8) Uani 1 1 d . . .
H42 H 0.4317 0.7192 0.2056 0.052 Uiso 1 1 calc R . .
C43 C 0.3045(4) 0.62854(18) 0.22333(16) 0.0378(7) Uani 1 1 d . . .
H43 H 0.2788 0.6202 0.1779 0.045 Uiso 1 1 calc R . .
C51 C 0.1686(3) 0.94950(16) 0.36430(14) 0.0271(6) Uani 1 1 d . . .
H51 H 0.1280 0.9780 0.3996 0.033 Uiso 1 1 calc R . .
C52 C 0.1270(4) 0.88348(16) 0.35293(15) 0.0313(6) Uani 1 1 d . . .
H52 H 0.0524 0.8567 0.3785 0.038 Uiso 1 1 calc R . .
C53 C 0.2167(4) 0.86385(16) 0.29615(16) 0.0337(7) Uani 1 1 d . . .
H53 H 0.2113 0.8202 0.2759 0.040 Uiso 1 1 calc R . .
C61 C 0.2562(4) 1.14189(17) 0.22674(19) 0.0370(7) Uani 1 1 d . . .
H61 H 0.1947 1.1698 0.2583 0.044 Uiso 1 1 calc R . .
C62 C 0.2746(4) 1.16401(18) 0.15742(19) 0.0425(8) Uani 1 1 d . . .
H62 H 0.2290 1.2096 0.1311 0.051 Uiso 1 1 calc R . .
C63 C 0.3748(4) 1.10466(18) 0.13419(17) 0.0379(7) Uani 1 1 d . . .
H63 H 0.4089 1.1038 0.0876 0.046 Uiso 1 1 calc R . .
C71 C 0.6516(4) 0.77004(16) 0.03597(15) 0.0315(6) Uani 1 1 d . . .
H71 H 0.7357 0.7356 0.0197 0.038 Uiso 1 1 calc R . .
C72 C 0.4900(4) 0.77737(18) 0.02107(17) 0.0375(7) Uani 1 1 d . . .
H72 H 0.4384 0.7499 -0.0076 0.045 Uiso 1 1 calc R . .
C73 C 0.4164(4) 0.83374(18) 0.05687(16) 0.0353(7) Uani 1 1 d . . .
H73 H 0.3023 0.8508 0.0567 0.042 Uiso 1 1 calc R . .
C81 C 0.9293(4) 0.74968(18) 0.21602(19) 0.0425(8) Uani 1 1 d . . .
H81 H 1.0070 0.7157 0.1957 0.051 Uiso 1 1 calc R . .
C82 C 0.8972(5) 0.74797(19) 0.2845(2) 0.0500(9) Uani 1 1 d . . .
H82 H 0.9470 0.7132 0.3216 0.060 Uiso 1 1 calc R . .
C83 C 0.7749(4) 0.8083(2) 0.28862(17) 0.0432(8) Uani 1 1 d . . .
H83 H 0.7265 0.8211 0.3306 0.052 Uiso 1 1 calc R . .
C91 C 0.1738(4) 0.4489(2) 0.14655(16) 0.0394(8) Uani 1 1 d . . .
H91A H 0.1752 0.4888 0.1073 0.047 Uiso 1 1 calc R . .
H91B H 0.2146 0.4651 0.1887 0.047 Uiso 1 1 calc R . .
C92 C 0.4413(4) 0.3815(3) 0.14462(19) 0.0614(12) Uani 1 1 d . . .
H92A H 0.4731 0.4287 0.1231 0.074 Uiso 1 1 calc R . .
H92B H 0.5053 0.3409 0.1228 0.074 Uiso 1 1 calc R . .
C93 C 0.4805(3) 0.37045(18) 0.22072(16) 0.0333(7) Uani 1 1 d . . .
C94 C 0.5344(4) 0.42378(17) 0.25339(18) 0.0354(7) Uani 1 1 d . . .
H94 H 0.5522 0.4686 0.2266 0.042 Uiso 1 1 calc R . .
C95 C 0.5629(4) 0.4143(2) 0.3228(2) 0.0434(8) Uani 1 1 d . . .
C96 C 0.5393(4) 0.3507(3) 0.3616(2) 0.0550(10) Uani 1 1 d . . .
H96 H 0.5609 0.3440 0.4101 0.066 Uiso 1 1 calc R . .
C97 C 0.4839(5) 0.2950(2) 0.3316(2) 0.0603(12) Uani 1 1 d . . .
H97 H 0.4658 0.2507 0.3593 0.072 Uiso 1 1 calc R . .
C98 C 0.4550(4) 0.30521(18) 0.2596(2) 0.0459(9) Uani 1 1 d . . .
H98 H 0.4183 0.2675 0.2380 0.055 Uiso 1 1 calc R . .
C99 C 0.6194(5) 0.4794(3) 0.3525(2) 0.0608(11) Uani 1 1 d . . .
H99A H 0.7388 0.4678 0.3605 0.073 Uiso 1 1 calc R . .
H99B H 0.5980 0.5239 0.3173 0.073 Uiso 1 1 calc R . .
C100 C 0.3766(4) 0.50630(17) 0.41813(16) 0.0324(6) Uani 1 1 d . . .
H10A H 0.3466 0.4856 0.4651 0.039 Uiso 1 1 calc R . .
H10B H 0.3300 0.4796 0.3842 0.039 Uiso 1 1 calc R . .
C101 C 0.5445(4) 1.00626(19) 0.32859(17) 0.0344(7) Uani 1 1 d . . .
H10C H 0.5578 0.9717 0.3723 0.041 Uiso 1 1 calc R . .
H10D H 0.6026 0.9813 0.2915 0.041 Uiso 1 1 calc R . .
C102 C 0.7800(4) 1.0639(2) 0.32615(18) 0.0483(9) Uani 1 1 d . . .
H10E H 0.8316 1.0134 0.3456 0.058 Uiso 1 1 calc R . .
H10F H 0.8255 1.0996 0.3511 0.058 Uiso 1 1 calc R . .
C103 C 0.8190(3) 1.07760(17) 0.25065(17) 0.0330(7) Uani 1 1 d . . .
C104 C 0.9122(3) 1.02403(16) 0.21755(15) 0.0281(6) Uani 1 1 d . . .
H104 H 0.9525 0.9772 0.2430 0.034 Uiso 1 1 calc R . .
C105 C 0.9476(4) 1.03791(19) 0.14731(17) 0.0356(7) Uani 1 1 d . . .
C106 C 0.8871(4) 1.1054(2) 0.11017(19) 0.0462(9) Uani 1 1 d . . .
H106 H 0.9099 1.1150 0.0622 0.055 Uiso 1 1 calc R . .
C107 C 0.7940(5) 1.1587(2) 0.1424(2) 0.0558(10) Uani 1 1 d . . .
H107 H 0.7523 1.2052 0.1166 0.067 Uiso 1 1 calc R . .
C108 C 0.7605(4) 1.14570(19) 0.2114(2) 0.0478(9) Uani 1 1 d . . .
H108 H 0.6967 1.1834 0.2330 0.057 Uiso 1 1 calc R . .
C109 C 1.0552(4) 0.9819(2) 0.1111(2) 0.0476(9) Uani 1 1 d . . .
H10G H 1.0556 1.0007 0.0610 0.057 Uiso 1 1 calc R . .
H10H H 1.1681 0.9771 0.1290 0.057 Uiso 1 1 calc R . .
C110 C 0.8501(4) 0.91165(18) 0.09110(17) 0.0368(7) Uani 1 1 d . . .
H11A H 0.8458 0.9272 0.0404 0.044 Uiso 1 1 calc R . .
H11B H 0.7667 0.9452 0.1132 0.044 Uiso 1 1 calc R . .
N11 N -0.1176(3) 0.54441(14) 0.20325(13) 0.0321(5) Uani 1 1 d . . .
N12 N -0.1183(3) 0.49708(13) 0.15563(12) 0.0258(5) Uani 1 1 d . . .
N21 N 0.0421(3) 0.39566(14) 0.28290(12) 0.0308(5) Uani 1 1 d . . .
N22 N -0.0062(3) 0.38074(13) 0.22056(12) 0.0269(5) Uani 1 1 d . . .
N31 N 0.0236(3) 0.56368(14) 0.40313(13) 0.0299(5) Uani 1 1 d . . .
N32 N 0.1366(3) 0.60164(14) 0.42570(12) 0.0285(5) Uani 1 1 d . . .
N41 N 0.2635(3) 0.58884(14) 0.28079(12) 0.0319(5) Uani 1 1 d . . .
N42 N 0.3233(3) 0.61915(13) 0.33301(13) 0.0292(5) Uani 1 1 d . . .
N51 N 0.3116(3) 0.91368(13) 0.27329(13) 0.0306(5) Uani 1 1 d . . .
N52 N 0.2787(3) 0.96656(13) 0.31575(12) 0.0244(5) Uani 1 1 d . . .
N61 N 0.4171(3) 1.04940(14) 0.18489(13) 0.0304(5) Uani 1 1 d . . .
N62 N 0.3418(3) 1.07318(13) 0.24176(12) 0.0267(5) Uani 1 1 d . . .
N71 N 0.5255(3) 0.86091(14) 0.09141(13) 0.0313(5) Uani 1 1 d . . .
N72 N 0.6713(3) 0.82053(13) 0.07803(12) 0.0261(5) Uani 1 1 d . . .
N81 N 0.7348(3) 0.84564(15) 0.22654(13) 0.0357(6) Uani 1 1 d . . .
N82 N 0.8313(3) 0.80820(14) 0.18220(13) 0.0308(5) Uani 1 1 d . . .
O1 O 0.2713(3) 0.38280(18) 0.13208(13) 0.0575(8) Uani 1 1 d . . .
O2 O 0.5473(3) 0.49604(15) 0.41254(15) 0.0543(7) Uani 1 1 d . . .
O3 O 0.6071(3) 1.07156(14) 0.33634(13) 0.0455(6) Uani 1 1 d . . .
O4 O 1.0097(3) 0.91216(14) 0.11870(14) 0.0480(6) Uani 1 1 d . . .
P1 P 0.12370(9) 0.66290(4) 0.01106(4) 0.02743(16) Uani 1 1 d . . .
P2 P 0.15361(9) 0.13400(4) 0.47310(4) 0.02812(16) Uani 1 1 d . . .
F1 F -0.0361(3) 0.69099(13) -0.03724(11) 0.0532(5) Uani 1 1 d . . .
F2 F 0.2300(2) 0.66650(11) -0.05676(9) 0.0446(5) Uani 1 1 d . . .
F3 F 0.0118(3) 0.66063(12) 0.07875(10) 0.0472(5) Uani 1 1 d . . .
F4 F 0.2811(3) 0.63434(15) 0.05775(11) 0.0614(6) Uani 1 1 d . . .
F5 F 0.1340(3) 0.74741(11) 0.01775(12) 0.0532(5) Uani 1 1 d . . .
F6 F 0.1020(3) 0.58041(11) 0.00427(11) 0.0594(6) Uani 1 1 d . . .
F7 F 0.3049(2) 0.07030(10) 0.46529(10) 0.0404(4) Uani 1 1 d . . .
F8 F 0.0888(2) 0.12502(11) 0.39753(10) 0.0450(5) Uani 1 1 d . . .
F9 F 0.2553(2) 0.19497(11) 0.43877(11) 0.0485(5) Uani 1 1 d . . .
F10 F 0.0008(2) 0.19708(11) 0.47972(12) 0.0509(5) Uani 1 1 d . . .
F11 F 0.2186(3) 0.14245(13) 0.54759(10) 0.0583(6) Uani 1 1 d . . .
F12 F 0.0504(3) 0.07299(12) 0.50610(12) 0.0542(6) Uani 1 1 d . . .
C111 C 0.5926(4) 0.2069(2) 0.51655(17) 0.0401(8) Uani 1 1 d . . .
C112 C 0.6321(4) 0.13757(19) 0.48721(18) 0.0402(7) Uani 1 1 d . . .
H11C H 0.5842 0.1437 0.4406 0.060 Uiso 1 1 calc R . .
H11D H 0.5879 0.0983 0.5167 0.060 Uiso 1 1 calc R . .
H11E H 0.7507 0.1242 0.4847 0.060 Uiso 1 1 calc R . .
N91 N 0.5637(5) 0.2607(2) 0.53861(18) 0.0600(9) Uani 1 1 d . . .

loop_
_atom_site_aniso_label
_atom_site_aniso_U_11
_atom_site_aniso_U_22
_atom_site_aniso_U_33
_atom_site_aniso_U_23
_atom_site_aniso_U_13
_atom_site_aniso_U_12
Ag1 0.03669(14) 0.04928(16) 0.03939(14) -0.02601(11) -0.00485(10) -0.00900(11)
Ag2 0.02867(13) 0.04383(15) 0.04031(14) -0.02352(11) 0.00576(10) 0.00070(10)
C1 0.0283(14) 0.0359(16) 0.0225(13) -0.0117(12) -0.0026(11) 0.0036(12)
C2 0.0262(14) 0.0391(16) 0.0264(14) -0.0172(12) -0.0004(11) -0.0082(12)
C3 0.0234(13) 0.0307(15) 0.0312(14) -0.0142(12) 0.0045(11) -0.0070(11)
C4 0.0221(14) 0.0361(16) 0.0369(16) -0.0171(13) 0.0059(12) -0.0030(12)
C11 0.0250(14) 0.0380(16) 0.0263(14) -0.0015(12) -0.0024(11) -0.0042(12)
C12 0.0248(14) 0.0302(15) 0.0411(17) 0.0030(13) -0.0022(12) -0.0013(12)
C13 0.0302(15) 0.0245(14) 0.0501(19) -0.0078(13) 0.0004(13) -0.0023(12)
C21 0.0334(16) 0.0272(15) 0.057(2) -0.0152(14) -0.0059(15) 0.0007(13)
C22 0.0382(18) 0.0296(16) 0.060(2) 0.0006(15) 0.0046(16) -0.0007(14)
C23 0.0387(18) 0.0439(19) 0.0306(16) 0.0012(14) 0.0035(13) 0.0069(14)
C31 0.0373(17) 0.0401(17) 0.0317(15) -0.0221(13) 0.0036(13) -0.0071(13)
C32 0.0356(17) 0.050(2) 0.0384(17) -0.0219(15) 0.0096(14) -0.0059(14)
C33 0.0294(15) 0.0475(19) 0.0342(16) -0.0141(14) 0.0055(13) -0.0109(14)
C41 0.0373(17) 0.0276(15) 0.0503(19) -0.0119(14) 0.0130(15) -0.0063(13)
C42 0.047(2) 0.0346(17) 0.0456(19) -0.0027(14) 0.0177(16) 0.0021(15)
C43 0.0364(17) 0.0439(18) 0.0299(16) -0.0072(14) 0.0048(13) 0.0053(14)
C51 0.0234(13) 0.0334(15) 0.0240(13) -0.0061(11) 0.0017(11) -0.0011(11)
C52 0.0326(15) 0.0288(15) 0.0325(15) 0.0004(12) 0.0019(12) -0.0086(12)
C53 0.0383(17) 0.0239(14) 0.0399(17) -0.0080(12) 0.0035(13) -0.0050(12)
C61 0.0293(15) 0.0261(15) 0.057(2) -0.0104(14) 0.0041(14) -0.0040(12)
C62 0.0406(18) 0.0312(16) 0.054(2) 0.0004(15) -0.0037(16) -0.0063(14)
C63 0.0409(18) 0.0400(18) 0.0357(17) -0.0031(14) -0.0015(14) -0.0160(14)
C71 0.0366(16) 0.0308(15) 0.0300(15) -0.0144(12) 0.0031(12) -0.0051(12)
C72 0.0405(18) 0.0407(17) 0.0363(17) -0.0181(14) -0.0019(14) -0.0108(14)
C73 0.0269(15) 0.0434(18) 0.0377(17) -0.0122(14) -0.0023(13) -0.0059(13)
C81 0.0393(18) 0.0294(16) 0.059(2) -0.0157(15) -0.0172(16) 0.0029(13)
C82 0.065(2) 0.0357(18) 0.048(2) -0.0022(15) -0.0255(18) -0.0057(17)
C83 0.051(2) 0.048(2) 0.0318(17) -0.0079(15) -0.0081(15) -0.0095(16)
C91 0.0277(15) 0.058(2) 0.0284(16) -0.0017(14) 0.0035(12) 0.0021(14)
C92 0.0252(17) 0.116(4) 0.040(2) -0.020(2) 0.0040(14) 0.007(2)
C93 0.0181(13) 0.0436(18) 0.0380(16) -0.0109(14) 0.0024(12) 0.0004(12)
C94 0.0238(14) 0.0306(15) 0.0520(19) -0.0082(14) 0.0104(13) -0.0036(12)
C95 0.0234(15) 0.056(2) 0.055(2) -0.0255(18) 0.0033(14) -0.0023(14)
C96 0.0371(19) 0.083(3) 0.040(2) -0.011(2) -0.0052(15) 0.0099(19)
C97 0.049(2) 0.039(2) 0.079(3) 0.025(2) 0.013(2) 0.0065(17)
C98 0.0332(17) 0.0319(17) 0.078(3) -0.0222(17) 0.0074(17) -0.0092(14)
C99 0.040(2) 0.085(3) 0.068(3) -0.038(2) 0.0074(19) -0.020(2)
C100 0.0270(15) 0.0409(17) 0.0305(15) -0.0100(13) -0.0031(12) -0.0044(13)
C101 0.0247(15) 0.0484(19) 0.0337(16) -0.0170(14) 0.0003(12) -0.0071(13)
C102 0.0236(15) 0.087(3) 0.0451(19) -0.0340(19) 0.0050(14) -0.0207(17)
C103 0.0199(13) 0.0402(17) 0.0438(17) -0.0167(14) -0.0009(12) -0.0099(12)
C104 0.0218(13) 0.0271(14) 0.0359(15) -0.0040(12) -0.0050(11) -0.0057(11)
C105 0.0275(15) 0.0470(18) 0.0387(17) -0.0159(14) -0.0002(13) -0.0170(14)
C106 0.046(2) 0.053(2) 0.0415(19) 0.0065(16) -0.0085(15) -0.0237(17)
C107 0.055(2) 0.0366(19) 0.073(3) 0.0116(19) -0.019(2) -0.0137(17)
C108 0.0319(17) 0.0332(17) 0.082(3) -0.0238(18) -0.0080(17) -0.0026(14)
C109 0.0346(18) 0.068(2) 0.049(2) -0.0257(18) 0.0053(15) -0.0177(17)
C110 0.0315(16) 0.0414(17) 0.0430(18) -0.0145(14) 0.0106(13) -0.0161(13)
N11 0.0297(13) 0.0295(13) 0.0388(14) -0.0119(11) -0.0016(11) -0.0034(10)
N12 0.0237(12) 0.0296(12) 0.0234(11) -0.0046(9) -0.0001(9) -0.0016(9)
N21 0.0338(13) 0.0346(13) 0.0236(12) -0.0077(10) -0.0023(10) -0.0009(11)
N22 0.0258(12) 0.0259(12) 0.0290(12) -0.0097(10) -0.0030(10) 0.0008(9)
N31 0.0276(12) 0.0354(13) 0.0307(13) -0.0134(11) 0.0015(10) -0.0098(10)
N32 0.0280(12) 0.0343(13) 0.0272(12) -0.0151(10) 0.0023(10) -0.0077(10)
N41 0.0314(13) 0.0408(14) 0.0256(12) -0.0128(11) 0.0009(10) -0.0050(11)
N42 0.0284(12) 0.0313(13) 0.0304(12) -0.0121(10) 0.0026(10) -0.0055(10)
N51 0.0318(13) 0.0265(12) 0.0355(13) -0.0132(10) 0.0050(10) -0.0033(10)
N52 0.0215(11) 0.0264(12) 0.0271(12) -0.0092(9) 0.0036(9) -0.0041(9)
N61 0.0296(13) 0.0322(13) 0.0327(13) -0.0130(11) 0.0058(10) -0.0080(10)
N62 0.0225(11) 0.0272(12) 0.0332(13) -0.0100(10) 0.0048(10) -0.0080(9)
N71 0.0239(12) 0.0368(14) 0.0344(13) -0.0143(11) 0.0005(10) -0.0008(10)
N72 0.0244(12) 0.0287(12) 0.0269(12) -0.0104(10) 0.0037(9) -0.0039(9)
N81 0.0352(14) 0.0413(15) 0.0313(13) -0.0135(11) -0.0002(11) -0.0003(11)
N82 0.0271(12) 0.0323(13) 0.0342(13) -0.0145(11) -0.0035(10) 0.0006(10)
O1 0.0270(12) 0.101(2) 0.0434(14) -0.0375(14) -0.0033(10) 0.0176(13)
O2 0.0253(12) 0.0671(17) 0.0792(19) -0.0431(15) 0.0003(12) -0.0060(11)
O3 0.0252(11) 0.0688(16) 0.0554(14) -0.0408(13) 0.0119(10) -0.0203(11)
O4 0.0294(12) 0.0532(15) 0.0664(17) -0.0215(13) 0.0069(11) -0.0104(11)
P1 0.0287(4) 0.0323(4) 0.0223(3) -0.0082(3) 0.0038(3) -0.0045(3)
P2 0.0268(4) 0.0317(4) 0.0296(4) -0.0117(3) 0.0069(3) -0.0102(3)
F1 0.0424(11) 0.0721(15) 0.0435(11) -0.0128(10) -0.0069(9) 0.0007(10)
F2 0.0468(11) 0.0517(12) 0.0328(10) -0.0064(8) 0.0145(8) -0.0004(9)
F3 0.0506(12) 0.0581(12) 0.0367(10) -0.0145(9) 0.0145(9) -0.0141(10)
F4 0.0395(11) 0.0999(19) 0.0379(11) -0.0039(11) -0.0079(9) 0.0062(12)
F5 0.0608(14) 0.0445(12) 0.0601(13) -0.0210(10) 0.0105(11) -0.0150(10)
F6 0.0978(18) 0.0383(11) 0.0457(12) -0.0106(9) 0.0066(12) -0.0183(11)
F7 0.0321(9) 0.0440(11) 0.0440(11) -0.0102(8) -0.0015(8) 0.0008(8)
F8 0.0374(10) 0.0561(12) 0.0427(11) -0.0225(9) -0.0096(8) 0.0026(9)
F9 0.0391(11) 0.0451(11) 0.0626(13) 0.0023(10) 0.0067(9) -0.0191(9)
F10 0.0376(11) 0.0432(11) 0.0771(15) -0.0307(10) 0.0159(10) -0.0035(9)
F11 0.0737(15) 0.0730(15) 0.0355(11) -0.0236(10) -0.0006(10) -0.0203(12)
F12 0.0494(12) 0.0458(12) 0.0727(15) -0.0089(10) 0.0237(11) -0.0237(10)
C111 0.0440(19) 0.048(2) 0.0326(16) -0.0093(15) -0.0071(14) -0.0172(16)
C112 0.0344(17) 0.050(2) 0.0391(18) -0.0149(15) -0.0047(14) -0.0079(15)
N91 0.074(2) 0.061(2) 0.053(2) -0.0238(17) -0.0085(17) -0.0191(18)

loop_
_atom_type_symbol
_atom_type_description
_atom_type_scat_dispersion_real
_atom_type_scat_dispersion_imag
_atom_type_scat_source
C C 0.0033 0.0016 'International Tables Vol C Tables 4.2.6.8 and 6.1.1.4'
H H 0.0000 0.0000 'International Tables Vol C Tables 4.2.6.8 and 6.1.1.4'
N N 0.0061 0.0033 'International Tables Vol C Tables 4.2.6.8 and 6.1.1.4'
O O 0.0106 0.0060 'International Tables Vol C Tables 4.2.6.8 and 6.1.1.4'
F F 0.0171 0.0103 'International Tables Vol C Tables 4.2.6.8 and 6.1.1.4'
P P 0.1023 0.0942 'International Tables Vol C Tables 4.2.6.8 and 6.1.1.4'
Ag Ag -0.8971 1.1015 'International Tables Vol C Tables 4.2.6.8 and 6.1.1.4'

loop_
_geom_angle_atom_site_label_1
_geom_angle_atom_site_label_2
_geom_angle_atom_site_label_3
_geom_angle
_geom_angle_site_symmetry_1
_geom_angle_site_symmetry_3
_geom_angle_publ_flag
N21 Ag1 N31 128.29(9) . . ?
N21 Ag1 N11 83.31(8) . . ?
N31 Ag1 N11 126.55(9) . . ?
N21 Ag1 N41 132.46(9) . . ?
N31 Ag1 N41 83.96(8) . . ?
N11 Ag1 N41 105.65(9) . . ?
N71 Ag2 N61 129.62(9) . . ?
N71 Ag2 N51 128.44(9) . . ?
N61 Ag2 N51 84.18(8) . . ?
N71 Ag2 N81 84.45(9) . . ?
N61 Ag2 N81 129.13(9) . . ?
N51 Ag2 N81 103.43(9) . . ?
N22 C1 N12 111.5(2) . . ?
N22 C1 C91 111.4(2) . . ?
N12 C1 C91 112.4(3) . . ?
N22 C1 H1 107.1 . . ?
N12 C1 H1 107.1 . . ?
C91 C1 H1 107.1 . . ?
N42 C2 N32 111.0(2) . . ?
N42 C2 C100 112.1(2) . . ?
N32 C2 C100 111.2(2) . . ?
N42 C2 H2 107.4 . . ?
N32 C2 H2 107.4 . . ?
C100 C2 H2 107.4 . . ?
N62 C3 N52 111.5(2) . . ?
N62 C3 C101 112.0(2) . . ?
N52 C3 C101 111.8(2) . . ?
N62 C3 H3 107.1 . . ?
N52 C3 H3 107.1 . . ?
C101 C3 H3 107.1 . . ?
N72 C4 N82 111.4(2) . . ?
N72 C4 C110 111.8(3) . . ?
N82 C4 C110 111.5(2) . . ?
N72 C4 H4 107.3 . . ?
N82 C4 H4 107.3 . . ?
C110 C4 H4 107.3 . . ?
N12 C11 C12 107.3(3) . . ?
N12 C11 H11 126.3 . . ?
C12 C11 H11 126.3 . . ?
C11 C12 C13 105.0(3) . . ?
C11 C12 H12 127.5 . . ?
C13 C12 H12 127.5 . . ?
N11 C13 C12 111.8(3) . . ?
N11 C13 H13 124.1 . . ?
C12 C13 H13 124.1 . . ?
C22 C21 N22 107.6(3) . . ?
C22 C21 H21 126.2 . . ?
N22 C21 H21 126.2 . . ?
C21 C22 C23 105.4(3) . . ?
C21 C22 H22 127.3 . . ?
C23 C22 H22 127.3 . . ?
N21 C23 C22 111.3(3) . . ?
N21 C23 H23 124.4 . . ?
C22 C23 H23 124.4 . . ?
N32 C31 C32 107.5(3) . . ?
N32 C31 H31 126.2 . . ?
C32 C31 H31 126.2 . . ?
C31 C32 C33 104.9(3) . . ?
C31 C32 H32 127.5 . . ?
C33 C32 H32 127.5 . . ?
N31 C33 C32 111.9(3) . . ?
N31 C33 H33 124.0 . . ?
C32 C33 H33 124.0 . . ?
N42 C41 C42 106.8(3) . . ?
N42 C41 H41 126.6 . . ?
C42 C41 H41 126.6 . . ?
C41 C42 C43 105.3(3) . . ?
C41 C42 H42 127.3 . . ?
C43 C42 H42 127.3 . . ?
N41 C43 C42 111.6(3) . . ?
N41 C43 H43 124.2 . . ?
C42 C43 H43 124.2 . . ?
N52 C51 C52 107.0(2) . . ?
N52 C51 H51 126.5 . . ?
C52 C51 H51 126.5 . . ?
C51 C52 C53 105.3(3) . . ?
C51 C52 H52 127.4 . . ?
C53 C52 H52 127.4 . . ?
N51 C53 C52 111.8(3) . . ?
N51 C53 H53 124.1 . . ?
C52 C53 H53 124.1 . . ?
N62 C61 C62 107.3(3) . . ?
N62 C61 H61 126.3 . . ?
C62 C61 H61 126.3 . . ?
C61 C62 C63 104.6(3) . . ?
C61 C62 H62 127.7 . . ?
C63 C62 H62 127.7 . . ?
N61 C63 C62 112.0(3) . . ?
N61 C63 H63 124.0 . . ?
C62 C63 H63 124.0 . . ?
N72 C71 C72 107.6(3) . . ?
N72 C71 H71 126.2 . . ?
C72 C71 H71 126.2 . . ?
C71 C72 C73 105.1(3) . . ?
C71 C72 H72 127.4 . . ?
C73 C72 H72 127.4 . . ?
N71 C73 C72 111.6(3) . . ?
N71 C73 H73 124.2 . . ?
C72 C73 H73 124.2 . . ?
N82 C81 C82 107.5(3) . . ?
N82 C81 H81 126.2 . . ?
C82 C81 H81 126.2 . . ?
C81 C82 C83 105.0(3) . . ?
C81 C82 H82 127.5 . . ?
C83 C82 H82 127.5 . . ?
N81 C83 C82 111.5(3) . . ?
N81 C83 H83 124.3 . . ?
C82 C83 H83 124.3 . . ?
O1 C91 C1 106.1(3) . . ?
O1 C91 H91A 110.5 . . ?
C1 C91 H91A 110.5 . . ?
O1 C91 H91B 110.5 . . ?
C1 C91 H91B 110.5 . . ?
H91A C91 H91B 108.7 . . ?
O1 C92 C93 111.5(3) . . ?
O1 C92 H92A 109.3 . . ?
C93 C92 H92A 109.3 . . ?
O1 C92 H92B 109.3 . . ?
C93 C92 H92B 109.3 . . ?
H92A C92 H92B 108.0 . . ?
C94 C93 C98 119.0(3) . . ?
C94 C93 C92 122.6(3) . . ?
C98 C93 C92 118.4(3) . . ?
C95 C94 C93 122.0(3) . . ?
C95 C94 H94 119.0 . . ?
C93 C94 H94 119.0 . . ?
C96 C95 C94 119.8(3) . . ?
C96 C95 C99 123.9(4) . . ?
C94 C95 C99 116.2(4) . . ?
C95 C96 C97 120.8(4) . . ?
C95 C96 H96 119.6 . . ?
C97 C96 H96 119.6 . . ?
C96 C97 C98 119.0(3) . . ?
C96 C97 H97 120.5 . . ?
C98 C97 H97 120.5 . . ?
C93 C98 C97 119.4(3) . . ?
C93 C98 H98 120.3 . . ?
C97 C98 H98 120.3 . . ?
O2 C99 C95 115.0(3) . . ?
O2 C99 H99A 108.5 . . ?
C95 C99 H99A 108.5 . . ?
O2 C99 H99B 108.5 . . ?
C95 C99 H99B 108.5 . . ?
H99A C99 H99B 107.5 . . ?
O2 C100 C2 110.5(3) . . ?
O2 C100 H10A 109.6 . . ?
C2 C100 H10A 109.6 . . ?
O2 C100 H10B 109.6 . . ?
C2 C100 H10B 109.6 . . ?
H10A C100 H10B 108.1 . . ?
O3 C101 C3 106.6(3) . . ?
O3 C101 H10C 110.4 . . ?
C3 C101 H10C 110.4 . . ?
O3 C101 H10D 110.4 . . ?
C3 C101 H10D 110.4 . . ?
H10C C101 H10D 108.6 . . ?
O3 C102 C103 111.1(3) . . ?
O3 C102 H10E 109.4 . . ?
C103 C102 H10E 109.4 . . ?
O3 C102 H10F 109.4 . . ?
C103 C102 H10F 109.4 . . ?
H10E C102 H10F 108.0 . . ?
C104 C103 C108 118.0(3) . . ?
C104 C103 C102 121.7(3) . . ?
C108 C103 C102 120.3(3) . . ?
C103 C104 C105 120.9(3) . . ?
C103 C104 H104 119.6 . . ?
C105 C104 H104 119.6 . . ?
C106 C105 C104 119.6(3) . . ?
C106 C105 C109 118.6(3) . . ?
C104 C105 C109 121.8(3) . . ?
C107 C106 C105 120.0(3) . . ?
C107 C106 H106 120.0 . . ?
C105 C106 H106 120.0 . . ?
C108 C107 C106 120.6(3) . . ?
C108 C107 H107 119.7 . . ?
C106 C107 H107 119.7 . . ?
C107 C108 C103 121.0(3) . . ?
C107 C108 H108 119.5 . . ?
C103 C108 H108 119.5 . . ?
O4 C109 C105 114.8(3) . . ?
O4 C109 H10G 108.6 . . ?
C105 C109 H10G 108.6 . . ?
O4 C109 H10H 108.6 . . ?
C105 C109 H10H 108.6 . . ?
H10G C109 H10H 107.6 . . ?
O4 C110 C4 104.6(3) . . ?
O4 C110 H11A 110.8 . . ?
C4 C110 H11A 110.8 . . ?
O4 C110 H11B 110.8 . . ?
C4 C110 H11B 110.8 . . ?
H11A C110 H11B 108.9 . . ?
C13 N11 N12 104.4(2) . . ?
C13 N11 Ag1 133.8(2) . . ?
N12 N11 Ag1 120.94(18) . . ?
C11 N12 N11 111.5(2) . . ?
C11 N12 C1 127.1(2) . . ?
N11 N12 C1 121.4(2) . . ?
C23 N21 N22 104.5(3) . . ?
C23 N21 Ag1 130.5(2) . . ?
N22 N21 Ag1 120.99(18) . . ?
C21 N22 N21 111.3(3) . . ?
C21 N22 C1 126.8(3) . . ?
N21 N22 C1 121.9(2) . . ?
C33 N31 N32 104.3(2) . . ?
C33 N31 Ag1 127.5(2) . . ?
N32 N31 Ag1 121.37(17) . . ?
C31 N32 N31 111.3(2) . . ?
C31 N32 C2 127.2(2) . . ?
N31 N32 C2 121.5(2) . . ?
C43 N41 N42 104.7(3) . . ?
C43 N41 Ag1 130.8(2) . . ?
N42 N41 Ag1 121.04(18) . . ?
C41 N42 N41 111.6(3) . . ?
C41 N42 C2 127.8(3) . . ?
N41 N42 C2 120.6(2) . . ?
C53 N51 N52 104.3(2) . . ?
C53 N51 Ag2 134.2(2) . . ?
N52 N51 Ag2 121.42(17) . . ?
C51 N52 N51 111.6(2) . . ?
C51 N52 C3 126.9(2) . . ?
N51 N52 C3 121.3(2) . . ?
C63 N61 N62 104.6(2) . . ?
C63 N61 Ag2 131.2(2) . . ?
N62 N61 Ag2 119.10(18) . . ?
C61 N62 N61 111.4(3) . . ?
C61 N62 C3 126.7(3) . . ?
N61 N62 C3 121.7(2) . . ?
C73 N71 N72 104.6(2) . . ?
C73 N71 Ag2 129.8(2) . . ?
N72 N71 Ag2 121.96(17) . . ?
C71 N72 N71 111.0(2) . . ?
C71 N72 C4 127.1(2) . . ?
N71 N72 C4 121.9(2) . . ?
C83 N81 N82 104.5(3) . . ?
C83 N81 Ag2 132.1(2) . . ?
N82 N81 Ag2 118.98(18) . . ?
C81 N82 N81 111.5(3) . . ?
C81 N82 C4 127.3(3) . . ?
N81 N82 C4 121.2(2) . . ?
C91 O1 C92 112.9(3) . . ?
C99 O2 C100 120.5(3) . . ?
C101 O3 C102 112.5(3) . . ?
C109 O4 C110 113.6(3) . . ?
F4 P1 F2 91.05(11) . . ?
F4 P1 F6 90.71(14) . . ?
F2 P1 F6 90.72(12) . . ?
F4 P1 F5 92.16(14) . . ?
F2 P1 F5 91.09(11) . . ?
F6 P1 F5 176.58(14) . . ?
F4 P1 F3 90.40(12) . . ?
F2 P1 F3 178.48(12) . . ?
F6 P1 F3 89.70(12) . . ?
F5 P1 F3 88.41(11) . . ?
F4 P1 F1 179.13(14) . . ?
F2 P1 F1 88.45(11) . . ?
F6 P1 F1 88.58(13) . . ?
F5 P1 F1 88.57(12) . . ?
F3 P1 F1 90.10(12) . . ?
F11 P2 F9 90.22(12) . . ?
F11 P2 F12 90.83(13) . . ?
F9 P2 F12 178.95(13) . . ?
F11 P2 F10 90.75(13) . . ?
F9 P2 F10 89.87(11) . . ?
F12 P2 F10 90.00(12) . . ?
F11 P2 F7 90.29(12) . . ?
F9 P2 F7 90.44(11) . . ?
F12 P2 F7 89.67(11) . . ?
F10 P2 F7 178.91(12) . . ?
F11 P2 F8 179.63(14) . . ?
F9 P2 F8 89.78(12) . . ?
F12 P2 F8 89.18(12) . . ?
F10 P2 F8 89.62(11) . . ?
F7 P2 F8 89.34(10) . . ?
N91 C111 C112 179.0(4) . . ?
C111 C112 H11C 109.5 . . ?
C111 C112 H11D 109.5 . . ?
H11C C112 H11D 109.5 . . ?
C111 C112 H11E 109.5 . . ?
H11C C112 H11E 109.5 . . ?
H11D C112 H11E 109.5 . . ?

loop_
_geom_bond_atom_site_label_1
_geom_bond_atom_site_label_2
_geom_bond_distance
_geom_bond_site_symmetry_2
_geom_bond_publ_flag
Ag1 N21 2.275(3) . ?
Ag1 N31 2.296(2) . ?
Ag1 N11 2.351(3) . ?
Ag1 N41 2.380(3) . ?
Ag2 N71 2.255(2) . ?
Ag2 N61 2.292(2) . ?
Ag2 N51 2.315(2) . ?
Ag2 N81 2.389(3) . ?
C1 N22 1.446(4) . ?
C1 N12 1.453(4) . ?
C1 C91 1.512(4) . ?
C1 H1 1.0000 . ?
C2 N42 1.448(4) . ?
C2 N32 1.457(4) . ?
C2 C100 1.525(4) . ?
C2 H2 1.0000 . ?
C3 N62 1.453(4) . ?
C3 N52 1.456(3) . ?
C3 C101 1.514(4) . ?
C3 H3 1.0000 . ?
C4 N72 1.451(4) . ?
C4 N82 1.453(4) . ?
C4 C110 1.511(4) . ?
C4 H4 1.0000 . ?
C11 N12 1.351(4) . ?
C11 C12 1.361(4) . ?
C11 H11 0.9500 . ?
C12 C13 1.391(4) . ?
C12 H12 0.9500 . ?
C13 N11 1.331(4) . ?
C13 H13 0.9500 . ?
C21 C22 1.350(5) . ?
C21 N22 1.352(4) . ?
C21 H21 0.9500 . ?
C22 C23 1.394(5) . ?
C22 H22 0.9500 . ?
C23 N21 1.336(4) . ?
C23 H23 0.9500 . ?
C31 N32 1.352(4) . ?
C31 C32 1.363(5) . ?
C31 H31 0.9500 . ?
C32 C33 1.394(4) . ?
C32 H32 0.9500 . ?
C33 N31 1.331(4) . ?
C33 H33 0.9500 . ?
C41 N42 1.352(4) . ?
C41 C42 1.366(5) . ?
C41 H41 0.9500 . ?
C42 C43 1.390(5) . ?
C42 H42 0.9500 . ?
C43 N41 1.327(4) . ?
C43 H43 0.9500 . ?
C51 N52 1.352(4) . ?
C51 C52 1.365(4) . ?
C51 H51 0.9500 . ?
C52 C53 1.385(4) . ?
C52 H52 0.9500 . ?
C53 N51 1.335(4) . ?
C53 H53 0.9500 . ?
C61 N62 1.349(4) . ?
C61 C62 1.372(5) . ?
C61 H61 0.9500 . ?
C62 C63 1.392(5) . ?
C62 H62 0.9500 . ?
C63 N61 1.328(4) . ?
C63 H63 0.9500 . ?
C71 N72 1.350(4) . ?
C71 C72 1.358(4) . ?
C71 H71 0.9500 . ?
C72 C73 1.390(4) . ?
C72 H72 0.9500 . ?
C73 N71 1.330(4) . ?
C73 H73 0.9500 . ?
C81 N82 1.344(4) . ?
C81 C82 1.355(5) . ?
C81 H81 0.9500 . ?
C82 C83 1.395(5) . ?
C82 H82 0.9500 . ?
C83 N81 1.326(4) . ?
C83 H83 0.9500 . ?
C91 O1 1.414(4) . ?
C91 H91A 0.9900 . ?
C91 H91B 0.9900 . ?
C92 O1 1.432(4) . ?
C92 C93 1.500(5) . ?
C92 H92A 0.9900 . ?
C92 H92B 0.9900 . ?
C93 C94 1.374(4) . ?
C93 C98 1.380(5) . ?
C94 C95 1.357(5) . ?
C94 H94 0.9500 . ?
C95 C96 1.350(6) . ?
C95 C99 1.540(5) . ?
C96 C97 1.387(6) . ?
C96 H96 0.9500 . ?
C97 C98 1.407(6) . ?
C97 H97 0.9500 . ?
C98 H98 0.9500 . ?
C99 O2 1.360(5) . ?
C99 H99A 0.9900 . ?
C99 H99B 0.9900 . ?
C100 O2 1.406(4) . ?
C100 H10A 0.9900 . ?
C100 H10B 0.9900 . ?
C101 O3 1.413(4) . ?
C101 H10C 0.9900 . ?
C101 H10D 0.9900 . ?
C102 O3 1.436(4) . ?
C102 C103 1.500(5) . ?
C102 H10E 0.9900 . ?
C102 H10F 0.9900 . ?
C103 C104 1.384(4) . ?
C103 C108 1.399(5) . ?
C104 C105 1.395(4) . ?
C104 H104 0.9500 . ?
C105 C106 1.377(5) . ?
C105 C109 1.504(5) . ?
C106 C107 1.372(6) . ?
C106 H106 0.9500 . ?
C107 C108 1.367(6) . ?
C107 H107 0.9500 . ?
C108 H108 0.9500 . ?
C109 O4 1.387(4) . ?
C109 H10G 0.9900 . ?
C109 H10H 0.9900 . ?
C110 O4 1.437(4) . ?
C110 H11A 0.9900 . ?
C110 H11B 0.9900 . ?
N11 N12 1.358(3) . ?
N21 N22 1.358(3) . ?
N31 N32 1.365(3) . ?
N41 N42 1.358(3) . ?
N51 N52 1.357(3) . ?
N61 N62 1.358(3) . ?
N71 N72 1.361(3) . ?
N81 N82 1.357(3) . ?
P1 F4 1.577(2) . ?
P1 F2 1.5832(19) . ?
P1 F6 1.585(2) . ?
P1 F5 1.599(2) . ?
P1 F3 1.6068(19) . ?
P1 F1 1.609(2) . ?
P2 F11 1.587(2) . ?
P2 F9 1.5875(19) . ?
P2 F12 1.588(2) . ?
P2 F10 1.599(2) . ?
P2 F7 1.6017(19) . ?
P2 F8 1.6091(19) . ?
C111 N91 1.126(5) . ?
C111 C112 1.460(5) . ?
C112 H11C 0.9800 . ?
C112 H11D 0.9800 . ?
C112 H11E 0.9800 . ?

loop_
_geom_torsion_atom_site_label_1
_geom_torsion_atom_site_label_2
_geom_torsion_atom_site_label_3
_geom_torsion_atom_site_label_4
_geom_torsion
_geom_torsion_site_symmetry_1
_geom_torsion_site_symmetry_2
_geom_torsion_site_symmetry_3
_geom_torsion_site_symmetry_4
_geom_torsion_publ_flag
N12 C11 C12 C13 0.4(3) . . . . ?
C11 C12 C13 N11 0.2(4) . . . . ?
N22 C21 C22 C23 0.5(4) . . . . ?
C21 C22 C23 N21 -0.4(4) . . . . ?
N32 C31 C32 C33 0.2(4) . . . . ?
C31 C32 C33 N31 -0.3(4) . . . . ?
N42 C41 C42 C43 -0.2(4) . . . . ?
C41 C42 C43 N41 0.1(4) . . . . ?
N52 C51 C52 C53 -0.2(3) . . . . ?
C51 C52 C53 N51 0.9(4) . . . . ?
N62 C61 C62 C63 -0.2(4) . . . . ?
C61 C62 C63 N61 -0.2(4) . . . . ?
N72 C71 C72 C73 -0.6(4) . . . . ?
C71 C72 C73 N71 0.8(4) . . . . ?
N82 C81 C82 C83 0.2(4) . . . . ?
C81 C82 C83 N81 -0.6(4) . . . . ?
N22 C1 C91 O1 68.5(3) . . . . ?
N12 C1 C91 O1 -165.5(2) . . . . ?
O1 C92 C93 C94 -114.2(4) . . . . ?
O1 C92 C93 C98 63.1(5) . . . . ?
C98 C93 C94 C95 -0.2(5) . . . . ?
C92 C93 C94 C95 177.2(3) . . . . ?
C93 C94 C95 C96 0.5(5) . . . . ?
C93 C94 C95 C99 -178.8(3) . . . . ?
C94 C95 C96 C97 -0.9(5) . . . . ?
C99 C95 C96 C97 178.2(3) . . . . ?
C95 C96 C97 C98 1.1(6) . . . . ?
C94 C93 C98 C97 0.3(5) . . . . ?
C92 C93 C98 C97 -177.1(3) . . . . ?
C96 C97 C98 C93 -0.7(5) . . . . ?
C96 C95 C99 O2 -42.5(5) . . . . ?
C94 C95 C99 O2 136.7(4) . . . . ?
N42 C2 C100 O2 68.4(3) . . . . ?
N32 C2 C100 O2 -166.7(2) . . . . ?
N62 C3 C101 O3 67.0(3) . . . . ?
N52 C3 C101 O3 -167.0(2) . . . . ?
O3 C102 C103 C104 -120.1(3) . . . . ?
O3 C102 C103 C108 59.6(4) . . . . ?
C108 C103 C104 C105 0.5(4) . . . . ?
C102 C103 C104 C105 -179.8(3) . . . . ?
C103 C104 C105 C106 -1.0(4) . . . . ?
C103 C104 C105 C109 177.0(3) . . . . ?
C104 C105 C106 C107 0.7(5) . . . . ?
C109 C105 C106 C107 -177.4(3) . . . . ?
C105 C106 C107 C108 0.1(5) . . . . ?
C106 C107 C108 C103 -0.6(5) . . . . ?
C104 C103 C108 C107 0.3(5) . . . . ?
C102 C103 C108 C107 -179.5(3) . . . . ?
C106 C105 C109 O4 -129.1(3) . . . . ?
C104 C105 C109 O4 52.9(4) . . . . ?
N72 C4 C110 O4 -174.9(2) . . . . ?
N82 C4 C110 O4 59.6(3) . . . . ?
C12 C13 N11 N12 -0.7(3) . . . . ?
C12 C13 N11 Ag1 -169.5(2) . . . . ?
N21 Ag1 N11 C13 142.1(3) . . . . ?
N31 Ag1 N11 C13 8.5(3) . . . . ?
N41 Ag1 N11 C13 -85.6(3) . . . . ?
N21 Ag1 N11 N12 -25.2(2) . . . . ?
N31 Ag1 N11 N12 -158.78(18) . . . . ?
N41 Ag1 N11 N12 107.1(2) . . . . ?
C12 C11 N12 N11 -0.9(3) . . . . ?
C12 C11 N12 C1 179.8(3) . . . . ?
C13 N11 N12 C11 1.0(3) . . . . ?
Ag1 N11 N12 C11 171.52(18) . . . . ?
C13 N11 N12 C1 -179.7(3) . . . . ?
Ag1 N11 N12 C1 -9.1(3) . . . . ?
N22 C1 N12 C11 -118.2(3) . . . . ?
C91 C1 N12 C11 115.9(3) . . . . ?
N22 C1 N12 N11 62.6(3) . . . . ?
C91 C1 N12 N11 -63.4(3) . . . . ?
C22 C23 N21 N22 0.1(3) . . . . ?
C22 C23 N21 Ag1 156.9(2) . . . . ?
N31 Ag1 N21 C23 -2.4(3) . . . . ?
N11 Ag1 N21 C23 -134.6(3) . . . . ?
N41 Ag1 N21 C23 120.3(3) . . . . ?
N31 Ag1 N21 N22 151.18(19) . . . . ?
N11 Ag1 N21 N22 19.0(2) . . . . ?
N41 Ag1 N21 N22 -86.1(2) . . . . ?
C22 C21 N22 N21 -0.4(3) . . . . ?
C22 C21 N22 C1 178.2(3) . . . . ?
C23 N21 N22 C21 0.2(3) . . . . ?
Ag1 N21 N22 C21 -159.4(2) . . . . ?
C23 N21 N22 C1 -178.5(2) . . . . ?
Ag1 N21 N22 C1 22.0(3) . . . . ?
N12 C1 N22 C21 109.8(3) . . . . ?
C91 C1 N22 C21 -123.7(3) . . . . ?
N12 C1 N22 N21 -71.7(3) . . . . ?
C91 C1 N22 N21 54.7(3) . . . . ?
C32 C33 N31 N32 0.4(4) . . . . ?
C32 C33 N31 Ag1 -150.5(2) . . . . ?
N21 Ag1 N31 C33 -85.2(3) . . . . ?
N11 Ag1 N31 C33 28.4(3) . . . . ?
N41 Ag1 N31 C33 133.4(3) . . . . ?
N21 Ag1 N31 N32 128.3(2) . . . . ?
N11 Ag1 N31 N32 -118.1(2) . . . . ?
N41 Ag1 N31 N32 -13.1(2) . . . . ?
C32 C31 N32 N31 0.1(4) . . . . ?
C32 C31 N32 C2 177.9(3) . . . . ?
C33 N31 N32 C31 -0.3(3) . . . . ?
Ag1 N31 N32 C31 152.9(2) . . . . ?
C33 N31 N32 C2 -178.2(3) . . . . ?
Ag1 N31 N32 C2 -25.1(4) . . . . ?
N42 C2 N32 C31 -104.4(3) . . . . ?
C100 C2 N32 C31 130.0(3) . . . . ?
N42 C2 N32 N31 73.2(3) . . . . ?
C100 C2 N32 N31 -52.4(3) . . . . ?
C42 C43 N41 N42 0.0(3) . . . . ?
C42 C43 N41 Ag1 158.4(2) . . . . ?
N21 Ag1 N41 C43 81.4(3) . . . . ?
N31 Ag1 N41 C43 -140.2(3) . . . . ?
N11 Ag1 N41 C43 -13.9(3) . . . . ?
N21 Ag1 N41 N42 -123.2(2) . . . . ?
N31 Ag1 N41 N42 15.2(2) . . . . ?
N11 Ag1 N41 N42 141.5(2) . . . . ?
C42 C41 N42 N41 0.2(3) . . . . ?
C42 C41 N42 C2 177.9(3) . . . . ?
C43 N41 N42 C41 -0.1(3) . . . . ?
Ag1 N41 N42 C41 -161.1(2) . . . . ?
C43 N41 N42 C2 -178.1(3) . . . . ?
Ag1 N41 N42 C2 21.0(3) . . . . ?
N32 C2 N42 C41 112.9(3) . . . . ?
C100 C2 N42 C41 -122.0(3) . . . . ?
N32 C2 N42 N41 -69.5(3) . . . . ?
C100 C2 N42 N41 55.5(3) . . . . ?
C52 C53 N51 N52 -1.1(3) . . . . ?
C52 C53 N51 Ag2 -178.8(2) . . . . ?
N71 Ag2 N51 C53 12.7(3) . . . . ?
N61 Ag2 N51 C53 150.2(3) . . . . ?
N81 Ag2 N51 C53 -80.9(3) . . . . ?
N71 Ag2 N51 N52 -164.69(18) . . . . ?
N61 Ag2 N51 N52 -27.2(2) . . . . ?
N81 Ag2 N51 N52 101.7(2) . . . . ?
C52 C51 N52 N51 -0.5(3) . . . . ?
C52 C51 N52 C3 -175.9(3) . . . . ?
C53 N51 N52 C51 1.0(3) . . . . ?
Ag2 N51 N52 C51 179.04(18) . . . . ?
C53 N51 N52 C3 176.7(2) . . . . ?
Ag2 N51 N52 C3 -5.2(3) . . . . ?
N62 C3 N52 C51 -124.8(3) . . . . ?
C101 C3 N52 C51 109.0(3) . . . . ?
N62 C3 N52 N51 60.2(3) . . . . ?
C101 C3 N52 N51 -66.0(3) . . . . ?
C62 C63 N61 N62 0.5(3) . . . . ?
C62 C63 N61 Ag2 154.1(2) . . . . ?
N71 Ag2 N61 C63 3.0(3) . . . . ?
N51 Ag2 N61 C63 -133.6(3) . . . . ?
N81 Ag2 N61 C63 123.8(3) . . . . ?
N71 Ag2 N61 N62 153.57(18) . . . . ?
N51 Ag2 N61 N62 16.9(2) . . . . ?
N81 Ag2 N61 N62 -85.7(2) . . . . ?
C62 C61 N62 N61 0.5(3) . . . . ?
C62 C61 N62 C3 176.0(3) . . . . ?
C63 N61 N62 C61 -0.6(3) . . . . ?
Ag2 N61 N62 C61 -158.12(19) . . . . ?
C63 N61 N62 C3 -176.3(2) . . . . ?
Ag2 N61 N62 C3 26.2(3) . . . . ?
N52 C3 N62 C61 110.6(3) . . . . ?
C101 C3 N62 C61 -123.3(3) . . . . ?
N52 C3 N62 N61 -74.4(3) . . . . ?
C101 C3 N62 N61 51.7(3) . . . . ?
C72 C73 N71 N72 -0.7(4) . . . . ?
C72 C73 N71 Ag2 -159.0(2) . . . . ?
N61 Ag2 N71 C73 -85.7(3) . . . . ?
N51 Ag2 N71 C73 33.6(3) . . . . ?
N81 Ag2 N71 C73 136.4(3) . . . . ?
N61 Ag2 N71 N72 119.2(2) . . . . ?
N51 Ag2 N71 N72 -121.5(2) . . . . ?
N81 Ag2 N71 N72 -18.8(2) . . . . ?
C72 C71 N72 N71 0.2(4) . . . . ?
C72 C71 N72 C4 179.0(3) . . . . ?
C73 N71 N72 C71 0.3(3) . . . . ?
Ag2 N71 N72 C71 160.8(2) . . . . ?
C73 N71 N72 C4 -178.6(3) . . . . ?
Ag2 N71 N72 C4 -18.1(4) . . . . ?
N82 C4 N72 C71 -109.3(3) . . . . ?
C110 C4 N72 C71 125.2(3) . . . . ?
N82 C4 N72 N71 69.4(3) . . . . ?
C110 C4 N72 N71 -56.1(3) . . . . ?
C82 C83 N81 N82 0.6(4) . . . . ?
C82 C83 N81 Ag2 155.8(2) . . . . ?
N71 Ag2 N81 C83 -134.8(3) . . . . ?
N61 Ag2 N81 C83 86.8(3) . . . . ?
N51 Ag2 N81 C83 -6.6(3) . . . . ?
N71 Ag2 N81 N82 17.5(2) . . . . ?
N61 Ag2 N81 N82 -120.8(2) . . . . ?
N51 Ag2 N81 N82 145.7(2) . . . . ?
C82 C81 N82 N81 0.1(4) . . . . ?
C82 C81 N82 C4 179.8(3) . . . . ?
C83 N81 N82 C81 -0.5(4) . . . . ?
Ag2 N81 N82 C81 -159.6(2) . . . . ?
C83 N81 N82 C4 179.8(3) . . . . ?
Ag2 N81 N82 C4 20.7(3) . . . . ?
N72 C4 N82 C81 110.3(3) . . . . ?
C110 C4 N82 C81 -124.0(3) . . . . ?
N72 C4 N82 N81 -70.0(3) . . . . ?
C110 C4 N82 N81 55.7(3) . . . . ?
C1 C91 O1 C92 -159.0(3) . . . . ?
C93 C92 O1 C91 73.3(4) . . . . ?
C95 C99 O2 C100 -50.7(5) . . . . ?
C2 C100 O2 C99 -96.5(4) . . . . ?
C3 C101 O3 C102 -156.2(3) . . . . ?
C103 C102 O3 C101 83.9(4) . . . . ?
C105 C109 O4 C110 61.3(4) . . . . ?
C4 C110 O4 C109 -177.3(3) . . . . ?
